data_4031103
loop_
_publ_author_name
'Zhong, Yuan'
'Ma, Shixiong'
'Li, Bai'
'Jiang, Xianxing'
'Wang, Rui'

_publ_section_title
;
 Diastereoselective Synthesis of Biheterocyclic Tetrahydrothiophene
 Derivatives via Base-Catalyzed Cascade Michael-Aldol [3 + 2] Annulation
 of 1,4-Dithiane-2,5-diol with Maleimides.
;
_journal_issue 13
_journal_name_full 'The Journal of organic chemistry'
_journal_page_first 6870
_journal_page_last 6874
_journal_paper_doi 10.1021/acs.joc.5b00897
_journal_volume 80
_journal_year 2015
_chemical_formula_moiety 'C18 H15 N O3 S'
_chemical_formula_sum 'C18 H15 N O3 S'
_chemical_formula_weight 325.37
_chemical_name_systematic
;
 ? 
;
_space_group_crystal_system triclinic
_space_group_IT_number 2
_space_group_name_Hall '-P 1'
_space_group_name_H-M_alt 'P -1'
_symmetry_space_group_name_Hall '-P 1'
_symmetry_space_group_name_H-M 'P -1'
_atom_sites_solution_hydrogens geom
_atom_sites_solution_primary iterative
_atom_sites_solution_secondary difmap
_audit_creation_date 2015-03-11
_audit_creation_method
;
Olex2 1.2
(compiled 2015.01.26 svn.r3150 for OlexSys, GUI svn.r4998)
;
_cell_angle_alpha 87.332(6)
_cell_angle_beta 89.286(6)
_cell_angle_gamma 62.328(7)
_cell_formula_units_Z 4
_cell_length_a 10.5067(8)
_cell_length_b 11.0853(8)
_cell_length_c 15.2577(11)
_cell_measurement_reflns_used 2395
_cell_measurement_temperature 294.58(10)
_cell_measurement_theta_max 27.8390
_cell_measurement_theta_min 3.8680
_cell_volume 1572.0(2)
_computing_cell_refinement
;
CrysAlisPro, Agilent Technologies,
Version 1.171.36.28 (release 01-02-2013 CrysAlis171 .NET)
(compiled Feb  1 2013,16:14:44)
;
_computing_data_collection
;
CrysAlisPro, Agilent Technologies,
Version 1.171.36.28 (release 01-02-2013 CrysAlis171 .NET)
(compiled Feb  1 2013,16:14:44)
;
_computing_data_reduction
;
CrysAlisPro, Agilent Technologies,
Version 1.171.36.28 (release 01-02-2013 CrysAlis171 .NET)
(compiled Feb  1 2013,16:14:44)
;
_computing_molecular_graphics 'Olex2 (Dolomanov et al., 2009)'
_computing_publication_material 'Olex2 (Dolomanov et al., 2009)'
_computing_structure_refinement 'ShelXL (Sheldrick, 2008)'
_computing_structure_solution
;
Superflip (Palatinus & Chapuis, 2007;Palatinus & van der Lee, 2008;
Palatinus et al., 2012)
;
_diffrn_ambient_environment air
_diffrn_ambient_temperature 294.58(10)
_diffrn_detector 'CCD plate'
_diffrn_detector_area_resol_mean 16.0733
_diffrn_detector_type Eos
_diffrn_measured_fraction_theta_full 0.772
_diffrn_measured_fraction_theta_max 0.772
_diffrn_measurement_details
;
  1 omega   -9.00   51.00   1.0000    6.0000
omega____ theta____ kappa____ phi______ frames
    -       20.7416   77.0000  -90.0000 60

  2 omega  -48.00   14.00   1.0000    6.0000
omega____ theta____ kappa____ phi______ frames
    -       20.7416  -57.0000  -60.0000 62

  3 omega  -42.00   38.00   1.0000    6.0000
omega____ theta____ kappa____ phi______ frames
    -       20.7416  -57.0000   60.0000 80

  4 omega   63.00   94.00   1.0000    6.0000
omega____ theta____ kappa____ phi______ frames
    -       20.7416  178.0000  120.0000 31

  5 omega   -7.00   52.00   1.0000    5.0000
omega____ theta____ kappa____ phi______ frames
    -       20.5854  -99.0000   30.0000 59
;
_diffrn_measurement_device 'four-circle diffractometer'
_diffrn_measurement_device_type 'SuperNova, Dual, Cu at zero, Eos'
_diffrn_measurement_method '\w scans'
_diffrn_orient_matrix_UB_11 0.0708448000
_diffrn_orient_matrix_UB_12 -0.0548948000
_diffrn_orient_matrix_UB_13 -0.0010846000
_diffrn_orient_matrix_UB_21 0.0241563000
_diffrn_orient_matrix_UB_22 0.0348210000
_diffrn_orient_matrix_UB_23 0.0279630000
_diffrn_orient_matrix_UB_31 -0.0150405000
_diffrn_orient_matrix_UB_32 -0.0319198000
_diffrn_orient_matrix_UB_33 0.0372670000
_diffrn_radiation_monochromator mirror
_diffrn_radiation_probe x-ray
_diffrn_radiation_type MoK\a
_diffrn_radiation_wavelength 0.71073
_diffrn_reflns_av_R_equivalents 0.0212
_diffrn_reflns_av_unetI/netI 0.0521
_diffrn_reflns_limit_h_max 12
_diffrn_reflns_limit_h_min -11
_diffrn_reflns_limit_k_max 13
_diffrn_reflns_limit_k_min -13
_diffrn_reflns_limit_l_max 18
_diffrn_reflns_limit_l_min -16
_diffrn_reflns_number 6693
_diffrn_reflns_theta_full 26.00
_diffrn_reflns_theta_max 26.02
_diffrn_reflns_theta_min 3.47
_diffrn_source 'SuperNova (Mo) X-ray Source'
_exptl_absorpt_coefficient_mu 0.220
_exptl_absorpt_correction_T_max 1.00000
_exptl_absorpt_correction_T_min 0.84328
_exptl_absorpt_correction_type multi-scan
_exptl_absorpt_process_details
;
CrysAlisPro, Agilent Technologies,
Version 1.171.36.28 (release 01-02-2013 CrysAlis171 .NET)
(compiled Feb  1 2013,16:14:44)
Empirical absorption correction using spherical harmonics,
 implemented in SCALE3 ABSPACK scaling algorithm.
;
_exptl_crystal_colour
;
;
_exptl_crystal_density_diffrn 1.375
_exptl_crystal_density_method 'not measured'
_exptl_crystal_description
;
;
_exptl_crystal_F_000 680
_refine_diff_density_max 0.161
_refine_diff_density_min -0.226
_refine_diff_density_rms 0.037
_refine_ls_extinction_method none
_refine_ls_goodness_of_fit_ref 1.081
_refine_ls_hydrogen_treatment constr
_refine_ls_matrix_type full
_refine_ls_number_parameters 417
_refine_ls_number_reflns 4770
_refine_ls_number_restraints 0
_refine_ls_restrained_S_all 1.081
_refine_ls_R_factor_all 0.0643
_refine_ls_R_factor_gt 0.0449
_refine_ls_shift/su_max 0.000
_refine_ls_shift/su_mean 0.000
_refine_ls_structure_factor_coef Fsqd
_refine_ls_weighting_details 'calc w=1/[\s^2^(Fo^2^)+(0.0342P)^2^+0.0946P] where P=(Fo^2^+2Fc^2^)/3'
_refine_ls_weighting_scheme calc
_refine_ls_wR_factor_gt 0.0907
_refine_ls_wR_factor_ref 0.1069
_reflns_number_gt 3553
_reflns_number_total 4770
_reflns_threshold_expression >2sigma(I)
_cod_data_source_file jo5b00897_si_002.cif
_cod_data_source_block mashx0107
_cod_depositor_comments 'Adding full bibliography for 4031102--4031104.cif.'
_cod_original_cell_volume 1572.01(19)
_cod_database_code 4031103
_reflns_odcompleteness_completeness 80.35
_reflns_odcompleteness_iscentric 1
_reflns_odcompleteness_theta 26.32
_olex2_refinement_description
;
1. Fixed Uiso
 At 1.2 times of:
  All C(H) groups, All C(H,H) groups
 At 1.5 times of:
  All O(H) groups
2.a Ternary CH refined with riding coordinates:
 C8(H8), C11(H11), C28(H28), C29(H29)
2.b Secondary CH2 refined with riding coordinates:
 C12(H12A,H12B), C30(H30A,H30B)
2.c Aromatic/amide H refined with riding coordinates:
 C1(H1), C2(H2), C3(H3A), C4(H4), C5(H5), C14(H14), C15(H15), C16(H16),
 C17(H17), C18(H18), C19(H19), C20(H20), C21(H21), C22(H22), C23(H23), C32(H32),
  C33(H33), C34(H34), C35(H35), C36(H36)
2.d Idealised tetrahedral OH refined as rotating group:
 O3(H3), O6(H6)
;
_olex2_date_sample_data_collection 2015-01-08
_olex2_submission_special_instructions 'No special instructions were received'

loop_
_space_group_symop_id
_space_group_symop_operation_xyz
1 'x, y, z'
2 '-x, -y, -z'

loop_
_atom_site_label
_atom_site_type_symbol
_atom_site_fract_x
_atom_site_fract_y
_atom_site_fract_z
_atom_site_U_iso_or_equiv
_atom_site_adp_type
_atom_site_occupancy
_atom_site_calc_flag
_atom_site_refinement_flags_posn
S1 S 0.32161(8) 0.50608(6) 1.10714(4) 0.0448(2) Uani 1 d .
O1 O -0.07140(19) 0.91451(15) 0.95173(11) 0.0388(4) Uani 1 d .
O2 O 0.0048(2) 0.52602(16) 1.10706(12) 0.0492(5) Uani 1 d .
O3 O 0.1336(2) 0.82072(15) 1.12684(10) 0.0386(5) Uani 1 d .
H3 H 0.0929 0.9042 1.1218 0.058 Uiso 1 calc GR
N1 N -0.0662(2) 0.73200(18) 1.03131(12) 0.0322(5) Uani 1 d .
C1 C -0.3097(3) 0.7846(2) 0.98882(18) 0.0440(7) Uani 1 d .
H1 H -0.2772 0.7521 0.9335 0.053 Uiso 1 calc R
C2 C -0.4529(3) 0.8316(3) 1.0107(2) 0.0512(8) Uani 1 d .
H2 H -0.5171 0.8303 0.9698 0.061 Uiso 1 calc R
C3 C -0.5006(3) 0.8798(3) 1.0920(2) 0.0578(9) Uani 1 d .
H3A H -0.5968 0.9109 1.1061 0.069 Uiso 1 calc R
C4 C -0.4069(4) 0.8822(3) 1.1528(2) 0.0624(9) Uani 1 d .
H4 H -0.4401 0.9150 1.2080 0.075 Uiso 1 calc R
C5 C -0.2638(4) 0.8364(3) 1.13287(19) 0.0529(8) Uani 1 d .
H5 H -0.2004 0.8387 1.1740 0.063 Uiso 1 calc R
C6 C -0.2161(3) 0.7872(2) 1.05083(17) 0.0351(6) Uani 1 d .
C7 C 0.0349(3) 0.6017(2) 1.06175(15) 0.0347(6) Uani 1 d .
C8 C 0.1777(3) 0.5740(2) 1.02528(15) 0.0308(6) Uani 1 d .
H8 H 0.2020 0.5096 0.9784 0.037 Uiso 1 calc R
C9 C 0.1589(3) 0.7126(2) 0.98563(14) 0.0278(6) Uani 1 d .
C10 C -0.0037(3) 0.8005(2) 0.98469(14) 0.0296(6) Uani 1 d .
C11 C 0.2270(3) 0.7667(2) 1.05434(14) 0.0298(6) Uani 1 d .
H11 H 0.2480 0.8368 1.0265 0.036 Uiso 1 calc R
C12 C 0.3648(3) 0.6453(2) 1.08519(16) 0.0377(6) Uani 1 d .
H12A H 0.4006 0.6652 1.1380 0.045 Uiso 1 calc R
H12B H 0.4376 0.6218 1.0403 0.045 Uiso 1 calc R
C13 C 0.2231(3) 0.7106(2) 0.89519(15) 0.0315(6) Uani 1 d .
C14 C 0.2230(3) 0.8293(2) 0.86012(16) 0.0414(7) Uani 1 d .
H14 H 0.1837 0.9076 0.8922 0.050 Uiso 1 calc R
C15 C 0.2804(3) 0.8322(3) 0.77867(18) 0.0507(8) Uani 1 d .
H15 H 0.2784 0.9126 0.7564 0.061 Uiso 1 calc R
C16 C 0.3402(3) 0.7180(3) 0.73030(17) 0.0533(8) Uani 1 d .
H16 H 0.3798 0.7201 0.6757 0.064 Uiso 1 calc R
C17 C 0.3407(3) 0.5999(3) 0.76385(18) 0.0538(8) Uani 1 d .
H17 H 0.3800 0.5220 0.7314 0.065 Uiso 1 calc R
C18 C 0.2834(3) 0.5968(2) 0.84501(16) 0.0409(7) Uani 1 d .
H18 H 0.2852 0.5161 0.8667 0.049 Uiso 1 calc R
S2 S 0.35842(10) 0.52739(7) 0.39573(5) 0.0591(3) Uani 1 d .
O4 O -0.0312(2) 1.01339(18) 0.39436(12) 0.0527(5) Uani 1 d .
O5 O 0.4126(2) 0.75126(18) 0.28471(13) 0.0517(5) Uani 1 d .
O6 O 0.2529(2) 0.78428(19) 0.51043(12) 0.0498(5) Uani 1 d .
H6 H 0.2092 0.8497 0.5411 0.075 Uiso 1 calc GR
N2 N 0.1903(2) 0.91067(19) 0.33131(13) 0.0369(5) Uani 1 d .
C19 C -0.0253(4) 0.6444(3) 0.32882(19) 0.0575(9) Uani 1 d .
H19 H 0.0570 0.5915 0.2975 0.069 Uiso 1 calc R
C20 C -0.1464(5) 0.6253(4) 0.3207(2) 0.0733(11) Uani 1 d .
H20 H -0.1443 0.5604 0.2834 0.088 Uiso 1 calc R
C21 C -0.2668(4) 0.6997(4) 0.3661(2) 0.0727(11) Uani 1 d .
H21 H -0.3473 0.6864 0.3599 0.087 Uiso 1 calc R
C22 C -0.2697(4) 0.7952(4) 0.4215(2) 0.0762(11) Uani 1 d .
H22 H -0.3520 0.8467 0.4532 0.091 Uiso 1 calc R
C23 C -0.1486(4) 0.8142(3) 0.4299(2) 0.0641(9) Uani 1 d .
H23 H -0.1505 0.8779 0.4682 0.077 Uiso 1 calc R
C24 C -0.0264(3) 0.7411(3) 0.38294(17) 0.0417(7) Uani 1 d .
C25 C 0.1045(3) 0.7637(2) 0.39447(15) 0.0359(6) Uani 1 d .
C26 C 0.0738(3) 0.9112(3) 0.37381(16) 0.0368(6) Uani 1 d .
C27 C 0.2969(3) 0.7794(3) 0.31425(16) 0.0375(6) Uani 1 d .
C28 C 0.2342(3) 0.6835(2) 0.33709(16) 0.0371(6) Uani 1 d .
H28 H 0.2018 0.6609 0.2832 0.045 Uiso 1 calc R
C29 C 0.1630(3) 0.7242(3) 0.49142(16) 0.0431(7) Uani 1 d .
H29 H 0.0836 0.7518 0.5330 0.052 Uiso 1 calc R
C30 C 0.2534(3) 0.5710(3) 0.49513(17) 0.0536(8) Uani 1 d .
H30A H 0.1923 0.5270 0.4985 0.064 Uiso 1 calc R
H30B H 0.3162 0.5415 0.5463 0.064 Uiso 1 calc R
C31 C 0.2098(3) 1.0304(2) 0.31528(16) 0.0412(7) Uani 1 d .
C32 C 0.1112(4) 1.1390(3) 0.26532(18) 0.0620(9) Uani 1 d .
H32 H 0.0308 1.1368 0.2423 0.074 Uiso 1 calc R
C33 C 0.1330(5) 1.2513(3) 0.2498(2) 0.0859(13) Uani 1 d .
H33 H 0.0668 1.3255 0.2159 0.103 Uiso 1 calc R
C34 C 0.2502(5) 1.2548(4) 0.2834(3) 0.0879(13) Uani 1 d .
H34 H 0.2644 1.3308 0.2718 0.106 Uiso 1 calc R
C35 C 0.3474(4) 1.1475(4) 0.3341(3) 0.0818(12) Uani 1 d .
H35 H 0.4267 1.1511 0.3577 0.098 Uiso 1 calc R
C36 C 0.3279(4) 1.0328(3) 0.3506(2) 0.0601(9) Uani 1 d .
H36 H 0.3937 0.9591 0.3850 0.072 Uiso 1 calc R

loop_
_atom_site_aniso_label
_atom_site_aniso_U_11
_atom_site_aniso_U_22
_atom_site_aniso_U_33
_atom_site_aniso_U_23
_atom_site_aniso_U_13
_atom_site_aniso_U_12
S1 0.0427(5) 0.0317(4) 0.0564(4) 0.0100(3) -0.0141(4) -0.0150(4)
O1 0.0343(12) 0.0273(9) 0.0495(10) 0.0057(7) 0.0021(9) -0.0106(9)
O2 0.0505(15) 0.0409(10) 0.0584(12) 0.0149(8) 0.0020(10) -0.0247(11)
O3 0.0449(13) 0.0312(9) 0.0349(9) -0.0058(7) 0.0053(9) -0.0134(10)
N1 0.0252(14) 0.0290(11) 0.0418(12) 0.0023(9) 0.0025(10) -0.0125(11)
C1 0.041(2) 0.0406(15) 0.0543(17) -0.0002(12) -0.0003(15) -0.0226(16)
C2 0.040(2) 0.0475(17) 0.071(2) 0.0033(14) -0.0044(17) -0.0250(17)
C3 0.036(2) 0.0471(18) 0.091(3) 0.0050(16) 0.0123(19) -0.0209(17)
C4 0.054(3) 0.065(2) 0.067(2) -0.0108(16) 0.024(2) -0.026(2)
C5 0.050(2) 0.0621(19) 0.0502(18) -0.0074(14) 0.0081(17) -0.0285(18)
C6 0.0286(18) 0.0279(13) 0.0473(15) 0.0045(11) 0.0051(13) -0.0126(13)
C7 0.0403(18) 0.0314(13) 0.0357(13) 0.0018(10) -0.0045(13) -0.0197(13)
C8 0.0323(17) 0.0240(12) 0.0357(13) 0.0019(9) -0.0022(12) -0.0130(12)
C9 0.0263(16) 0.0227(11) 0.0333(12) -0.0020(9) 0.0009(11) -0.0104(12)
C10 0.0327(17) 0.0276(12) 0.0301(12) -0.0040(9) 0.0021(12) -0.0152(13)
C11 0.0318(17) 0.0258(12) 0.0323(13) -0.0013(9) -0.0003(12) -0.0136(12)
C12 0.0352(18) 0.0344(13) 0.0427(14) -0.0008(10) -0.0070(13) -0.0153(14)
C13 0.0269(17) 0.0337(13) 0.0311(12) -0.0006(10) -0.0008(12) -0.0118(13)
C14 0.049(2) 0.0387(14) 0.0365(14) 0.0000(11) 0.0056(14) -0.0211(15)
C15 0.059(2) 0.0490(17) 0.0437(16) 0.0045(13) 0.0074(16) -0.0254(17)
C16 0.055(2) 0.069(2) 0.0292(14) 0.0003(13) 0.0062(15) -0.0231(18)
C17 0.055(2) 0.0564(18) 0.0404(16) -0.0144(13) 0.0074(16) -0.0172(17)
C18 0.041(2) 0.0392(14) 0.0382(14) -0.0083(11) 0.0040(14) -0.0144(14)
S2 0.0562(6) 0.0387(4) 0.0644(5) 0.0002(3) 0.0083(5) -0.0073(4)
O4 0.0450(15) 0.0419(11) 0.0587(13) -0.0062(9) 0.0099(11) -0.0094(11)
O5 0.0382(14) 0.0545(12) 0.0638(14) -0.0128(9) 0.0127(11) -0.0223(11)
O6 0.0467(14) 0.0585(13) 0.0431(11) -0.0085(8) -0.0046(10) -0.0229(12)
N2 0.0352(15) 0.0338(11) 0.0403(12) -0.0016(9) 0.0012(11) -0.0148(11)
C19 0.055(2) 0.068(2) 0.063(2) -0.0121(15) 0.0063(17) -0.0393(19)
C20 0.077(3) 0.090(3) 0.076(2) -0.0087(19) 0.000(2) -0.058(3)
C21 0.057(3) 0.094(3) 0.083(3) 0.022(2) -0.016(2) -0.051(2)
C22 0.045(3) 0.093(3) 0.094(3) -0.004(2) 0.010(2) -0.034(2)
C23 0.044(2) 0.074(2) 0.079(2) -0.0191(17) 0.016(2) -0.031(2)
C24 0.036(2) 0.0485(16) 0.0423(16) 0.0021(12) -0.0001(15) -0.0214(16)
C25 0.0362(19) 0.0384(14) 0.0329(13) -0.0046(10) 0.0039(13) -0.0169(14)
C26 0.035(2) 0.0379(14) 0.0326(14) -0.0039(11) -0.0008(13) -0.0123(15)
C27 0.0334(19) 0.0440(15) 0.0337(14) -0.0063(11) 0.0028(14) -0.0165(15)
C28 0.0372(19) 0.0362(14) 0.0380(14) -0.0062(10) 0.0042(13) -0.0168(14)
C29 0.044(2) 0.0498(16) 0.0329(14) -0.0027(11) 0.0078(14) -0.0198(16)
C30 0.060(2) 0.0473(16) 0.0449(16) 0.0087(12) -0.0048(16) -0.0185(17)
C31 0.053(2) 0.0386(14) 0.0354(14) -0.0027(11) 0.0041(14) -0.0244(15)
C32 0.080(3) 0.0496(18) 0.0523(18) 0.0112(14) -0.0108(18) -0.0278(19)
C33 0.125(4) 0.053(2) 0.078(3) 0.0161(17) -0.004(3) -0.041(3)
C34 0.124(4) 0.057(2) 0.100(3) -0.008(2) 0.031(3) -0.058(3)
C35 0.090(3) 0.080(3) 0.105(3) -0.023(2) 0.017(3) -0.063(3)
C36 0.058(2) 0.0567(19) 0.073(2) -0.0069(15) 0.0023(18) -0.0327(19)

loop_
_atom_type_symbol
_atom_type_description
_atom_type_scat_dispersion_real
_atom_type_scat_dispersion_imag
_atom_type_scat_source
C C 0.0033 0.0016 'International Tables Vol C Tables 4.2.6.8 and 6.1.1.4'
H H 0.0000 0.0000 'International Tables Vol C Tables 4.2.6.8 and 6.1.1.4'
N N 0.0061 0.0033 'International Tables Vol C Tables 4.2.6.8 and 6.1.1.4'
O O 0.0106 0.0060 'International Tables Vol C Tables 4.2.6.8 and 6.1.1.4'
S S 0.1246 0.1234 'International Tables Vol C Tables 4.2.6.8 and 6.1.1.4'

loop_
_geom_angle_atom_site_label_1
_geom_angle_atom_site_label_2
_geom_angle_atom_site_label_3
_geom_angle
C12 S1 C8 92.29(10)
C11 O3 H3 109.5
C7 N1 C6 122.32(18)
C10 N1 C6 125.23(19)
C10 N1 C7 112.4(2)
C2 C1 H1 120.6
C6 C1 H1 120.6
C6 C1 C2 118.7(3)
C1 C2 H2 119.7
C3 C2 C1 120.6(3)
C3 C2 H2 119.7
C2 C3 H3A 119.9
C2 C3 C4 120.2(3)
C4 C3 H3A 119.9
C3 C4 H4 119.7
C3 C4 C5 120.5(3)
C5 C4 H4 119.7
C4 C5 H5 120.5
C4 C5 C6 119.0(3)
C6 C5 H5 120.5
C1 C6 N1 119.6(3)
C5 C6 N1 119.4(2)
C5 C6 C1 121.0(3)
O2 C7 N1 123.7(3)
O2 C7 C8 128.0(2)
N1 C7 C8 108.25(18)
S1 C8 H8 109.2
C7 C8 S1 113.42(16)
C7 C8 H8 109.2
C7 C8 C9 105.7(2)
C9 C8 S1 110.07(15)
C9 C8 H8 109.2
C8 C9 C11 105.58(17)
C10 C9 C8 102.72(19)
C10 C9 C11 109.12(18)
C10 C9 C13 111.85(18)
C13 C9 C8 116.43(19)
C13 C9 C11 110.62(18)
O1 C10 N1 123.6(2)
O1 C10 C9 127.1(2)
N1 C10 C9 109.25(18)
O3 C11 C9 111.03(19)
O3 C11 H11 110.0
O3 C11 C12 109.89(18)
C9 C11 H11 110.0
C12 C11 C9 105.97(17)
C12 C11 H11 110.0
S1 C12 H12A 110.5
S1 C12 H12B 110.5
C11 C12 S1 106.37(17)
C11 C12 H12A 110.5
C11 C12 H12B 110.5
H12A C12 H12B 108.6
C14 C13 C9 119.0(2)
C18 C13 C9 123.8(2)
C18 C13 C14 117.2(2)
C13 C14 H14 119.5
C15 C14 C13 121.1(2)
C15 C14 H14 119.5
C14 C15 H15 119.6
C16 C15 C14 120.7(2)
C16 C15 H15 119.6
C15 C16 H16 120.5
C15 C16 C17 118.9(3)
C17 C16 H16 120.5
C16 C17 H17 119.8
C18 C17 C16 120.4(3)
C18 C17 H17 119.8
C13 C18 H18 119.2
C17 C18 C13 121.6(2)
C17 C18 H18 119.2
C30 S2 C28 92.96(12)
C29 O6 H6 109.5
C26 N2 C27 112.9(2)
C26 N2 C31 124.0(2)
C27 N2 C31 122.7(2)
C20 C19 H19 119.7
C24 C19 H19 119.7
C24 C19 C20 120.6(3)
C19 C20 H20 119.5
C21 C20 C19 120.9(3)
C21 C20 H20 119.5
C20 C21 H21 120.2
C20 C21 C22 119.6(3)
C22 C21 H21 120.2
C21 C22 H22 120.2
C21 C22 C23 119.6(4)
C23 C22 H22 120.2
C22 C23 H23 119.3
C24 C23 C22 121.5(3)
C24 C23 H23 119.3
C19 C24 C25 122.1(3)
C23 C24 C19 117.8(3)
C23 C24 C25 120.0(2)
C24 C25 C26 113.3(2)
C24 C25 C28 117.1(2)
C24 C25 C29 110.3(2)
C26 C25 C29 107.84(18)
C28 C25 C26 102.5(2)
C28 C25 C29 105.1(2)
O4 C26 N2 124.2(2)
O4 C26 C25 126.9(3)
N2 C26 C25 108.8(2)
O5 C27 N2 125.6(2)
O5 C27 C28 127.7(2)
N2 C27 C28 106.7(2)
S2 C28 H28 109.3
C25 C28 S2 109.73(16)
C25 C28 H28 109.3
C27 C28 S2 113.65(19)
C27 C28 C25 105.5(2)
C27 C28 H28 109.3
O6 C29 C25 110.30(19)
O6 C29 H29 110.8
O6 C29 C30 108.6(2)
C25 C29 H29 110.8
C30 C29 C25 105.4(2)
C30 C29 H29 110.8
S2 C30 H30A 110.3
S2 C30 H30B 110.3
C29 C30 S2 107.02(17)
C29 C30 H30A 110.3
C29 C30 H30B 110.3
H30A C30 H30B 108.6
C32 C31 N2 120.0(3)
C32 C31 C36 121.1(2)
C36 C31 N2 118.9(2)
C31 C32 H32 120.5
C31 C32 C33 119.0(3)
C33 C32 H32 120.5
C32 C33 H33 119.7
C34 C33 C32 120.6(3)
C34 C33 H33 119.7
C33 C34 H34 119.8
C33 C34 C35 120.4(3)
C35 C34 H34 119.8
C34 C35 H35 120.0
C34 C35 C36 120.1(4)
C36 C35 H35 120.0
C31 C36 C35 118.8(3)
C31 C36 H36 120.6
C35 C36 H36 120.6

loop_
_geom_bond_atom_site_label_1
_geom_bond_atom_site_label_2
_geom_bond_distance
S1 C8 1.821(2)
S1 C12 1.816(2)
O1 C10 1.213(2)
O2 C7 1.212(3)
O3 H3 0.8200
O3 C11 1.426(3)
N1 C6 1.433(3)
N1 C7 1.398(3)
N1 C10 1.383(3)
C1 H1 0.9300
C1 C2 1.386(4)
C1 C6 1.384(3)
C2 H2 0.9300
C2 C3 1.369(4)
C3 H3A 0.9300
C3 C4 1.371(4)
C4 H4 0.9300
C4 C5 1.381(4)
C5 H5 0.9300
C5 C6 1.382(4)
C7 C8 1.491(4)
C8 H8 0.9800
C8 C9 1.549(3)
C9 C10 1.524(3)
C9 C11 1.564(3)
C9 C13 1.525(3)
C11 H11 0.9800
C11 C12 1.509(3)
C12 H12A 0.9700
C12 H12B 0.9700
C13 C14 1.396(3)
C13 C18 1.384(3)
C14 H14 0.9300
C14 C15 1.380(3)
C15 H15 0.9300
C15 C16 1.370(4)
C16 H16 0.9300
C16 C17 1.381(4)
C17 H17 0.9300
C17 C18 1.376(4)
C18 H18 0.9300
S2 C28 1.813(3)
S2 C30 1.812(3)
O4 C26 1.209(3)
O5 C27 1.194(3)
O6 H6 0.8200
O6 C29 1.424(3)
N2 C26 1.376(3)
N2 C27 1.398(3)
N2 C31 1.443(3)
C19 H19 0.9300
C19 C20 1.391(4)
C19 C24 1.379(3)
C20 H20 0.9300
C20 C21 1.350(5)
C21 H21 0.9300
C21 C22 1.375(5)
C22 H22 0.9300
C22 C23 1.391(4)
C23 H23 0.9300
C23 C24 1.373(4)
C24 C25 1.520(3)
C25 C26 1.531(3)
C25 C28 1.527(4)
C25 C29 1.572(3)
C27 C28 1.515(3)
C28 H28 0.9800
C29 H29 0.9800
C29 C30 1.511(3)
C30 H30A 0.9700
C30 H30B 0.9700
C31 C32 1.371(4)
C31 C36 1.371(4)
C32 H32 0.9300
C32 C33 1.376(4)
C33 H33 0.9300
C33 C34 1.358(5)
C34 H34 0.9300
C34 C35 1.364(5)
C35 H35 0.9300
C35 C36 1.390(4)
C36 H36 0.9300

loop_
_geom_torsion_atom_site_label_1
_geom_torsion_atom_site_label_2
_geom_torsion_atom_site_label_3
_geom_torsion_atom_site_label_4
_geom_torsion
S1 C8 C9 C10 -135.50(17)
S1 C8 C9 C11 -21.2(2)
S1 C8 C9 C13 101.9(2)
O2 C7 C8 S1 -50.5(3)
O2 C7 C8 C9 -171.1(2)
O3 C11 C12 S1 74.23(19)
N1 C7 C8 S1 132.40(15)
N1 C7 C8 C9 11.7(2)
C1 C2 C3 C4 0.1(4)
C2 C1 C6 N1 176.5(2)
C2 C1 C6 C5 -0.5(3)
C2 C3 C4 C5 0.1(4)
C3 C4 C5 C6 -0.5(4)
C4 C5 C6 N1 -176.3(2)
C4 C5 C6 C1 0.7(4)
C6 N1 C7 O2 -0.6(3)
C6 N1 C7 C8 176.7(2)
C6 N1 C10 O1 -3.2(3)
C6 N1 C10 C9 174.5(2)
C6 C1 C2 C3 0.2(4)
C7 N1 C6 C1 -99.8(3)
C7 N1 C6 C5 77.3(3)
C7 N1 C10 O1 179.4(2)
C7 N1 C10 C9 -2.9(2)
C7 C8 C9 C10 -12.7(2)
C7 C8 C9 C11 101.6(2)
C7 C8 C9 C13 -135.2(2)
C8 S1 C12 C11 28.87(18)
C8 C9 C10 O1 -172.6(2)
C8 C9 C10 N1 9.7(2)
C8 C9 C11 O3 -76.8(2)
C8 C9 C11 C12 42.5(2)
C8 C9 C13 C14 -173.3(2)
C8 C9 C13 C18 6.2(3)
C9 C11 C12 S1 -45.8(2)
C9 C13 C14 C15 179.8(2)
C9 C13 C18 C17 -179.7(2)
C10 N1 C6 C1 83.1(3)
C10 N1 C6 C5 -99.9(3)
C10 N1 C7 O2 176.9(2)
C10 N1 C7 C8 -5.8(2)
C10 C9 C11 O3 33.0(2)
C10 C9 C11 C12 152.32(19)
C10 C9 C13 C14 69.1(3)
C10 C9 C13 C18 -111.4(3)
C11 C9 C10 O1 75.7(3)
C11 C9 C10 N1 -101.95(19)
C11 C9 C13 C14 -52.8(3)
C11 C9 C13 C18 126.7(2)
C12 S1 C8 C7 -122.01(17)
C12 S1 C8 C9 -3.82(19)
C13 C9 C10 O1 -47.0(3)
C13 C9 C10 N1 135.33(18)
C13 C9 C11 O3 156.48(17)
C13 C9 C11 C12 -84.2(2)
C13 C14 C15 C16 -0.6(5)
C14 C13 C18 C17 -0.2(4)
C14 C15 C16 C17 0.8(5)
C15 C16 C17 C18 -0.7(5)
C16 C17 C18 C13 0.4(5)
C18 C13 C14 C15 0.3(4)
O5 C27 C28 S2 44.6(3)
O5 C27 C28 C25 164.9(3)
O6 C29 C30 S2 -75.6(2)
N2 C27 C28 S2 -137.61(18)
N2 C27 C28 C25 -17.4(2)
N2 C31 C32 C33 -179.0(3)
N2 C31 C36 C35 179.2(3)
C19 C20 C21 C22 -0.3(5)
C19 C24 C25 C26 124.4(3)
C19 C24 C25 C28 5.4(3)
C19 C24 C25 C29 -114.6(3)
C20 C19 C24 C23 1.9(4)
C20 C19 C24 C25 179.2(3)
C20 C21 C22 C23 0.2(5)
C21 C22 C23 C24 1.0(5)
C22 C23 C24 C19 -2.0(5)
C22 C23 C24 C25 -179.4(3)
C23 C24 C25 C26 -58.3(3)
C23 C24 C25 C28 -177.3(2)
C23 C24 C25 C29 62.6(3)
C24 C19 C20 C21 -0.7(5)
C24 C25 C26 O4 41.9(3)
C24 C25 C26 N2 -141.5(2)
C24 C25 C28 S2 -93.9(2)
C24 C25 C28 C27 143.3(2)
C24 C25 C29 O6 -161.4(2)
C24 C25 C29 C30 81.5(3)
C25 C29 C30 S2 42.6(3)
C26 N2 C27 O5 -173.6(2)
C26 N2 C27 C28 8.6(3)
C26 N2 C31 C32 -60.9(3)
C26 N2 C31 C36 119.3(3)
C26 C25 C28 S2 141.49(16)
C26 C25 C28 C27 18.7(2)
C26 C25 C29 O6 -37.2(3)
C26 C25 C29 C30 -154.3(2)
C27 N2 C26 O4 -179.4(2)
C27 N2 C26 C25 3.9(3)
C27 N2 C31 C32 127.0(3)
C27 N2 C31 C36 -52.9(3)
C28 S2 C30 C29 -22.7(2)
C28 C25 C26 O4 169.1(2)
C28 C25 C26 N2 -14.3(2)
C28 C25 C29 O6 71.5(2)
C28 C25 C29 C30 -45.5(2)
C29 C25 C26 O4 -80.4(3)
C29 C25 C26 N2 96.2(2)
C29 C25 C28 S2 28.9(2)
C29 C25 C28 C27 -93.9(2)
C30 S2 C28 C25 -4.41(18)
C30 S2 C28 C27 113.4(2)
C31 N2 C26 O4 7.8(4)
C31 N2 C26 C25 -169.0(2)
C31 N2 C27 O5 -0.6(4)
C31 N2 C27 C28 -178.4(2)
C31 C32 C33 C34 -0.1(6)
C32 C31 C36 C35 -0.7(5)
C32 C33 C34 C35 -0.8(6)
C33 C34 C35 C36 0.9(6)
C34 C35 C36 C31 -0.2(5)
C36 C31 C32 C33 0.9(5)
